data_7714970
loop_
_publ_author_name
'Jia, Shuwen'
'Shang, Mengjia'
'Jin, Sai'
'Zhu, Xinrui'
'Cai, Yuanyuan'
'Li, Dongfeng'

_publ_section_title
;
 Electron transfer coupled spin transition in cyano-bridged mixed-valence
 {FeIII2FeII2} molecular squares.
;
_journal_issue 6
_journal_name_full 'Dalton transactions (Cambridge, England : 2003)'
_journal_page_first 2807
_journal_page_last 2814
_journal_paper_doi 10.1039/d3dt03208f
_journal_volume 53
_journal_year 2024
_chemical_formula_moiety 'C96 H88 B2 Fe4 N26, 2(Cl O4)'
_chemical_formula_sum 'C96 H88 B2 Cl2 Fe4 N26 O8'
_chemical_formula_weight 2049.84
_space_group_crystal_system triclinic
_space_group_IT_number 2
_space_group_name_Hall '-P 1'
_space_group_name_H-M_alt 'P -1'
_atom_sites_solution_hydrogens geom
_atom_sites_solution_primary iterative
_audit_creation_date 2023-12-28
_audit_creation_method
;
Olex2 1.3
(compiled 2020.11.12 svn.r5f609507 for OlexSys, GUI svn.r6408)
;
_audit_update_record
;
2023-12-28 deposited with the CCDC.	2024-01-09 downloaded from the CCDC.
;
_cell_angle_alpha 111.570(3)
_cell_angle_beta 93.521(4)
_cell_angle_gamma 106.655(3)
_cell_formula_units_Z 1
_cell_length_a 11.0057(9)
_cell_length_b 15.8520(14)
_cell_length_c 17.6035(16)
_cell_measurement_reflns_used 9961
_cell_measurement_temperature 165
_cell_measurement_theta_max 57.05
_cell_measurement_theta_min 2.39
_cell_volume 2687.9(4)
_computing_cell_refinement 'SAINT V8.40B (?, 2016)'
_computing_data_collection 'Bruker APEX2'
_computing_data_reduction 'SAINT V8.40B (?, 2016)'
_computing_molecular_graphics 'Olex2 1.3 (Dolomanov et al., 2009)'
_computing_publication_material 'Olex2 1.3 (Dolomanov et al., 2009)'
_computing_structure_refinement 'SHELXL 2018/3 (Sheldrick, 2015)'
_computing_structure_solution 'olex2.solve 1.3 (Bourhis et al., 2015)'
_diffrn_ambient_temperature 165.0
_diffrn_measured_fraction_theta_full 0.997
_diffrn_measured_fraction_theta_max 0.997
_diffrn_measurement_device_type 'Bruker APEX-II CCD'
_diffrn_measurement_method '\f and \w scans'
_diffrn_radiation_type GaK\a
_diffrn_radiation_wavelength 1.34139
_diffrn_reflns_av_R_equivalents 0.0688
_diffrn_reflns_av_unetI/netI 0.0555
_diffrn_reflns_Laue_measured_fraction_full 0.997
_diffrn_reflns_Laue_measured_fraction_max 0.997
_diffrn_reflns_limit_h_max 12
_diffrn_reflns_limit_h_min -12
_diffrn_reflns_limit_k_max 18
_diffrn_reflns_limit_k_min -18
_diffrn_reflns_limit_l_max 20
_diffrn_reflns_limit_l_min -20
_diffrn_reflns_number 39555
_diffrn_reflns_point_group_measured_fraction_full 0.997
_diffrn_reflns_point_group_measured_fraction_max 0.997
_diffrn_reflns_theta_full 51.243
_diffrn_reflns_theta_max 51.243
_diffrn_reflns_theta_min 2.390
_diffrn_source_current 3.57
_diffrn_source_power 0.2497215
_diffrn_source_voltage 69.95
_diffrn_standards_number 0
_exptl_absorpt_coefficient_mu 3.576
_exptl_absorpt_correction_T_max 0.7512
_exptl_absorpt_correction_T_min 0.3838
_exptl_absorpt_correction_type multi-scan
_exptl_absorpt_process_details
;
SADABS-2016/2 (Bruker,2016/2) was used for absorption correction.
wR2(int) was 0.1626 before and 0.0951 after correction.
The Ratio of minimum to maximum transmission is 0.5109.
The \l/2 correction factor is Not present.
;
_exptl_crystal_colour 'metallic dark black'
_exptl_crystal_colour_lustre metallic
_exptl_crystal_colour_modifier dark
_exptl_crystal_colour_primary black
_exptl_crystal_density_diffrn 1.266
_exptl_crystal_description block
_exptl_crystal_F_000 1058
_exptl_crystal_size_max 0.14
_exptl_crystal_size_mid 0.12
_exptl_crystal_size_min 0.11
_refine_diff_density_max 0.907
_refine_diff_density_min -0.946
_refine_diff_density_rms 0.072
_refine_ls_extinction_method none
_refine_ls_goodness_of_fit_ref 1.062
_refine_ls_hydrogen_treatment constr
_refine_ls_matrix_type full
_refine_ls_number_parameters 713
_refine_ls_number_reflns 8821
_refine_ls_number_restraints 96
_refine_ls_restrained_S_all 1.102
_refine_ls_R_factor_all 0.0615
_refine_ls_R_factor_gt 0.0543
_refine_ls_shift/su_max 0.001
_refine_ls_shift/su_mean 0.000
_refine_ls_structure_factor_coef Fsqd
_refine_ls_weighting_details 'w=1/[\s^2^(Fo^2^)+(0.0867P)^2^+2.3497P] where P=(Fo^2^+2Fc^2^)/3'
_refine_ls_weighting_scheme calc
_refine_ls_wR_factor_gt 0.1512
_refine_ls_wR_factor_ref 0.1562
_reflns_Friedel_coverage 0.000
_reflns_number_gt 7563
_reflns_number_total 8821
_reflns_threshold_expression 'I > 2\s(I)'
_cod_data_source_file d3dt03208f2.cif
_cod_data_source_block 1-8CH3OH-165K
_cod_depositor_comments 'Adding full bibliography for 7714965--7714970.cif.'
_cod_database_code 7714970
_shelx_shelxl_version_number 2018/3
_shelx_space_group_comment
;
The symmetry employed for this shelxl refinement is uniquely defined
by the following loop, which should always be used as a source of
symmetry information in preference to the above space-group names.
They are only intended as comments.
;
_shelx_estimated_absorpt_t_max 0.694
_shelx_estimated_absorpt_t_min 0.634
_olex2_refinement_description
;
1. Fixed Uiso
 At 1.2 times of:
  All B(H) groups, All C(H) groups, All C(H,H) groups, All C(H,H,H,H) groups
2. Restrained distances
 O1-O2 = O1-O3 = O1-O4 = O2-O3 = O2-O4 = O3-O4
 2.35 with sigma of 0.02
3. Uiso/Uaniso restraints and constraints
Uanis(C53) \\sim Ueq, Uanis(C50) \\sim Ueq, Uanis(C52) \\sim Ueq, Uanis(C57)
\\sim Ueq, Uanis(C54) \\sim Ueq, Uanis(C51) \\sim Ueq, Uanis(C55) \\sim Ueq,
Uanis(C58) \\sim Ueq, Uanis(C56) \\sim Ueq: with sigma of 0.01 and sigma for
terminal atoms of 0.02
Uanis(C49) \\sim Ueq: with sigma of 0.01 and sigma for terminal atoms of 0.02
Uanis(O3) \\sim Ueq, Uanis(Cl1) \\sim Ueq, Uanis(O1) \\sim Ueq, Uanis(O2) \\sim
Ueq, Uanis(O4) \\sim Ueq: with sigma of 0.01 and sigma for terminal atoms of
0.02
Uanis(O1) \\sim Ueq: with sigma of 0.01 and sigma for terminal atoms of 0.02
4. Others
 Sof(H19C)=Sof(H19D)=Sof(C54)=Sof(C53)=Sof(H53)=Sof(C52)=Sof(C51)=Sof(H51)=
 Sof(C50)=Sof(H50)=Sof(C49)=Sof(H49)=Sof(C58)=Sof(H58)=Sof(C57)=Sof(C56)=
 Sof(H56)=Sof(C55)=Sof(H55)=1-FVAR(1)
 Sof(H19A)=Sof(H19B)=Sof(C20)=Sof(C21)=Sof(H21)=Sof(C22)=Sof(H22)=Sof(C23)=
 Sof(C24)=Sof(H24)=Sof(C25)=Sof(H25)=Sof(C26)=Sof(H26)=Sof(C27)=Sof(H27)=
 Sof(C28)=Sof(C29)=Sof(H29)=FVAR(1)
5.a Ternary CH refined with riding coordinates:
 B1(H1)
5.b Secondary CH2 refined with riding coordinates:
 C18(H18A,H18B), C19(H19A,H19B), C19(H19C,H19D), C30(H30A,H30B), C31(H31A,
 H31B), C37(H37A,H37B), C38(H38A,H38B)
5.c Aromatic/amide H refined with riding coordinates:
 C4(H4), C5(H5), C6(H6), C7(H7), C8(H8), C9(H9), C10(H10), C11(H11), C12(H12),
 C13(H13), C14(H14), C15(H15), C16(H16), C32(H32), C33(H33), C34(H34), C35(H35),
  C40(H40), C41(H41), C43(H43), C44(H44), C45(H45), C46(H46), C48(H48),
 C21(H21), C22(H22), C24(H24), C25(H25), C26(H26), C27(H27), C29(H29), C53(H53),
  C51(H51), C50(H50), C49(H49), C58(H58), C56(H56), C55(H55)
;
_smtbx_masks_void_probe_radius 1.2
_smtbx_masks_void_truncation_radius 1.2
_platon_squeeze_special_details
;
A solvent mask was calculated and 146 electrons were 
found in a volume of 552\%A^3^ in 2 voids per unit cell. 
This is consistent with the presence of 
8[CH3OH], 2[] per Formula Unit 
which account for 144 electrons 
per unit cell.
;
_platon_squeeze_void_probe_radius 1.20
_olex2_submission_special_instructions 'No special instructions were received'

loop_
_space_group_symop_operation_xyz
'x, y, z'
'-x, -y, -z'

loop_
_atom_site_label
_atom_site_type_symbol
_atom_site_fract_x
_atom_site_fract_y
_atom_site_fract_z
_atom_site_U_iso_or_equiv
_atom_site_adp_type
_atom_site_occupancy
_atom_site_site_symmetry_order
_atom_site_calc_flag
_atom_site_refinement_flags_posn
_atom_site_refinement_flags_adp
_atom_site_refinement_flags_occupancy
_atom_site_disorder_assembly
_atom_site_disorder_group
Fe1 Fe 0.66591(4) 0.32994(3) 0.98952(3) 0.02987(15) Uani 1 1 d . . . . .
Fe2 Fe 0.31176(4) 0.34487(3) 0.80794(3) 0.02924(15) Uani 1 1 d . . . . .
N1 N 0.6973(3) 0.53600(19) 1.09980(17) 0.0352(6) Uani 1 1 d . . . . .
N2 N 0.4357(3) 0.31579(19) 0.87653(17) 0.0336(6) Uani 1 1 d . . . . .
N3 N 0.8333(3) 0.3845(2) 0.86957(18) 0.0420(7) Uani 1 1 d . . . . .
N4 N 0.6385(3) 0.19010(19) 0.92587(17) 0.0354(6) Uani 1 1 d . . . . .
N5 N 0.8255(3) 0.33696(19) 1.05662(17) 0.0373(6) Uani 1 1 d . . . . .
N6 N 0.5649(3) 0.2919(2) 1.06889(17) 0.0411(7) Uani 1 1 d . . . . .
N7 N 0.2674(3) 0.20533(19) 0.69740(16) 0.0352(6) Uani 1 1 d . . . . .
N8 N 0.2112(3) 0.3785(2) 0.71343(16) 0.0341(6) Uani 1 1 d . . . . .
N9 N 0.1446(3) 0.25069(19) 0.82774(16) 0.0349(6) Uani 1 1 d . . . . .
N10 N 0.4688(2) 0.41956(18) 0.76332(16) 0.0310(6) Uani 1 1 d . . . . .
N11 N 0.6499(3) 0.1349(2) 0.96702(18) 0.0425(7) Uani 1 1 d . . . . .
N12 N 0.8223(3) 0.2637(2) 1.08074(18) 0.0457(7) Uani 1 1 d . . . . .
N13 N 0.5931(3) 0.2304(2) 1.09817(18) 0.0495(8) Uani 1 1 d . . . . .
C1 C 0.6879(3) 0.4590(2) 1.0547(2) 0.0325(7) Uani 1 1 d . . . . .
C2 C 0.5214(3) 0.3209(2) 0.9217(2) 0.0309(7) Uani 1 1 d . . . . .
C3 C 0.7699(3) 0.3646(2) 0.9144(2) 0.0331(7) Uani 1 1 d . . . . .
C4 C 0.6090(3) 0.1333(2) 0.8451(2) 0.0379(8) Uani 1 1 d . . . . .
H4 H 0.595688 0.153515 0.801648 0.046 Uiso 1 1 calc R U . . .
C5 C 0.6004(4) 0.0395(3) 0.8335(2) 0.0468(9) Uani 1 1 d . . . . .
H5 H 0.580275 -0.015280 0.782445 0.056 Uiso 1 1 calc R U . . .
C6 C 0.6273(4) 0.0441(2) 0.9117(2) 0.0484(9) Uani 1 1 d . . . . .
H6 H 0.629768 -0.008247 0.925088 0.058 Uiso 1 1 calc R U . . .
C7 C 0.9483(3) 0.3935(3) 1.0750(2) 0.0433(8) Uani 1 1 d . . . . .
H7 H 0.978472 0.450695 1.065649 0.052 Uiso 1 1 calc R U . . .
C8 C 1.0257(4) 0.3568(3) 1.1096(3) 0.0609(11) Uani 1 1 d . . . . .
H8 H 1.116721 0.383112 1.127931 0.073 Uiso 1 1 calc R U . . .
C9 C 0.9449(5) 0.2758(3) 1.1121(2) 0.0601(12) Uani 1 1 d . . . . .
H9 H 0.969861 0.234204 1.132437 0.072 Uiso 1 1 calc R U . . .
C10 C 0.4737(4) 0.3202(3) 1.1077(3) 0.0576(11) Uani 1 1 d . . . . .
H10 H 0.435598 0.363263 1.098765 0.069 Uiso 1 1 calc R U . . .
C11 C 0.4432(6) 0.2771(3) 1.1632(3) 0.0801(16) Uani 1 1 d . . . . .
H11 H 0.382303 0.284944 1.198918 0.096 Uiso 1 1 calc R U . . .
C12 C 0.5194(5) 0.2211(3) 1.1553(3) 0.0724(14) Uani 1 1 d . . . . .
H12 H 0.520578 0.181894 1.185029 0.087 Uiso 1 1 calc R U . . .
C13 C 0.5905(3) 0.4184(2) 0.7713(2) 0.0352(7) Uani 1 1 d . . . . .
H13 H 0.614470 0.386707 0.803210 0.042 Uiso 1 1 calc R U . . .
C14 C 0.6822(3) 0.4618(3) 0.7346(2) 0.0425(8) Uani 1 1 d . . . . .
H14 H 0.767742 0.460415 0.741491 0.051 Uiso 1 1 calc R U . . .
C15 C 0.6468(4) 0.5071(3) 0.6877(3) 0.0496(9) Uani 1 1 d . . . . .
H15 H 0.707566 0.536847 0.661332 0.060 Uiso 1 1 calc R U . . .
C16 C 0.5224(4) 0.5088(3) 0.6796(2) 0.0467(9) Uani 1 1 d . . . . .
H16 H 0.496092 0.539197 0.647205 0.056 Uiso 1 1 calc R U . . .
C17 C 0.4362(3) 0.4658(2) 0.7191(2) 0.0350(7) Uani 1 1 d . . . . .
C18 C 0.3007(3) 0.4697(2) 0.7176(2) 0.0370(7) Uani 1 1 d . . . . .
H18A H 0.298425 0.523380 0.768432 0.044 Uiso 1 1 calc R U . . .
H18B H 0.273813 0.481487 0.668831 0.044 Uiso 1 1 calc R U . . .
C19 C 0.0823(3) 0.3899(3) 0.7300(2) 0.0394(8) Uani 1 1 d . . . . .
H19A H 0.090753 0.426923 0.790362 0.047 Uiso 0.820(8) 1 calc R U P A 1
H19B H 0.018288 0.325338 0.715097 0.047 Uiso 0.820(8) 1 calc R U P A 1
H19C H 0.027447 0.331895 0.735819 0.047 Uiso 0.180(8) 1 calc R U P A 2
H19D H 0.096282 0.445773 0.783252 0.047 Uiso 0.180(8) 1 calc R U P A 2
C30 C 0.1960(3) 0.2993(3) 0.6306(2) 0.0407(8) Uani 1 1 d . . . . .
H30A H 0.277266 0.311746 0.608894 0.049 Uiso 1 1 calc R U . . .
H30B H 0.126468 0.297212 0.590786 0.049 Uiso 1 1 calc R U . . .
C31 C 0.1633(3) 0.2038(3) 0.6385(2) 0.0413(8) Uani 1 1 d . . . . .
H31A H 0.080760 0.190566 0.658685 0.050 Uiso 1 1 calc R U . . .
H31B H 0.152436 0.151661 0.583290 0.050 Uiso 1 1 calc R U . . .
C32 C 0.0665(3) 0.2772(3) 0.8810(2) 0.0368(7) Uani 1 1 d . . . . .
H32 H 0.078877 0.343736 0.909488 0.044 Uiso 1 1 calc R U . . .
C33 C -0.0313(4) 0.2107(3) 0.8955(2) 0.0452(9) Uani 1 1 d . . . . .
H33 H -0.084768 0.231358 0.933615 0.054 Uiso 1 1 calc R U . . .
C34 C -0.0499(4) 0.1149(3) 0.8543(3) 0.0521(10) Uani 1 1 d . . . . .
H34 H -0.115651 0.068144 0.864039 0.062 Uiso 1 1 calc R U . . .
C35 C 0.0290(4) 0.0867(3) 0.7978(3) 0.0467(9) Uani 1 1 d . . . . .
H35 H 0.016470 0.020454 0.767379 0.056 Uiso 1 1 calc R U . . .
C36 C 0.1246(3) 0.1560(2) 0.7870(2) 0.0386(8) Uani 1 1 d . . . . .
C37 C 0.2170(4) 0.1304(2) 0.7300(2) 0.0427(8) Uani 1 1 d . . . . .
H37A H 0.289950 0.123982 0.760683 0.051 Uiso 1 1 calc R U . . .
H37B H 0.172303 0.067677 0.682940 0.051 Uiso 1 1 calc R U . . .
C38 C 0.3815(3) 0.1907(2) 0.6582(2) 0.0397(8) Uani 1 1 d . . . . .
H38A H 0.454587 0.208149 0.702986 0.048 Uiso 1 1 calc R U . . .
H38B H 0.406813 0.235931 0.630831 0.048 Uiso 1 1 calc R U . . .
C39 C 0.3617(3) 0.0902(3) 0.5949(2) 0.0401(8) Uani 1 1 d . . . . .
C40 C 0.4038(3) 0.0254(3) 0.6192(2) 0.0407(8) Uani 1 1 d . . . . .
H40 H 0.438736 0.044487 0.675974 0.049 Uiso 1 1 calc R U . . .
C41 C 0.3950(4) -0.0632(3) 0.5630(2) 0.0424(8) Uani 1 1 d . . . . .
H41 H 0.426270 -0.104548 0.580270 0.051 Uiso 1 1 calc R U . . .
C42 C 0.3395(3) -0.0935(3) 0.4791(2) 0.0403(8) Uani 1 1 d . . . . .
C43 C 0.3294(4) -0.1877(3) 0.4172(2) 0.0471(9) Uani 1 1 d . . . . .
H43 H 0.361357 -0.229927 0.432674 0.056 Uiso 1 1 calc R U . . .
C44 C 0.2739(4) -0.2146(3) 0.3372(2) 0.0492(9) Uani 1 1 d . . . . .
H44 H 0.267227 -0.275860 0.296515 0.059 Uiso 1 1 calc R U . . .
C45 C 0.2260(4) -0.1520(3) 0.3141(2) 0.0525(10) Uani 1 1 d . . . . .
H45 H 0.185208 -0.172635 0.258221 0.063 Uiso 1 1 calc R U . . .
C46 C 0.2373(4) -0.0626(3) 0.3705(2) 0.0508(9) Uani 1 1 d . . . . .
H46 H 0.206344 -0.021034 0.353405 0.061 Uiso 1 1 calc R U . . .
C47 C 0.2938(3) -0.0324(3) 0.4527(2) 0.0414(8) Uani 1 1 d . . . . .
C48 C 0.3101(4) 0.0619(3) 0.5140(2) 0.0447(8) Uani 1 1 d . . . . .
H48 H 0.283989 0.105583 0.497231 0.054 Uiso 1 1 calc R U . . .
B1 B 0.6924(5) 0.1836(3) 1.0627(3) 0.0515(11) Uani 1 1 d . . . . .
H1 H 0.700302 0.136343 1.086268 0.062 Uiso 1 1 calc R U . . .
C20 C 0.0301(7) 0.4400(6) 0.6831(5) 0.0363(16) Uani 0.820(8) 1 d . . P A 1
C21 C 0.0674(5) 0.5413(4) 0.7141(4) 0.0420(12) Uani 0.820(8) 1 d . . P A 1
H21 H 0.128491 0.579000 0.764470 0.050 Uiso 0.820(8) 1 calc R U P A 1
C22 C 0.0183(5) 0.5867(4) 0.6736(3) 0.0491(14) Uani 0.820(8) 1 d . . P A 1
H22 H 0.046517 0.654981 0.695729 0.059 Uiso 0.820(8) 1 calc R U P A 1
C23 C -0.0744(7) 0.5325(6) 0.5988(5) 0.0479(19) Uani 0.820(8) 1 d . . P A 1
C24 C -0.1329(6) 0.5795(6) 0.5606(4) 0.0599(19) Uani 0.820(8) 1 d . . P A 1
H24 H -0.104803 0.647784 0.582201 0.072 Uiso 0.820(8) 1 calc R U P A 1
C25 C -0.2271(7) 0.5276(8) 0.4944(5) 0.065(2) Uani 0.820(8) 1 d . . P A 1
H25 H -0.268780 0.558783 0.469917 0.078 Uiso 0.820(8) 1 calc R U P A 1
C26 C -0.2666(6) 0.4226(6) 0.4593(4) 0.0695(19) Uani 0.820(8) 1 d . . P A 1
H26 H -0.332360 0.385698 0.411108 0.083 Uiso 0.820(8) 1 calc R U P A 1
C27 C -0.2096(5) 0.3774(5) 0.4954(3) 0.0579(16) Uani 0.820(8) 1 d . . P A 1
H27 H -0.235933 0.309121 0.472440 0.070 Uiso 0.820(8) 1 calc R U P A 1
C28 C -0.1108(7) 0.4319(6) 0.5673(4) 0.045(2) Uani 0.820(8) 1 d . . P A 1
C29 C -0.0554(5) 0.3873(5) 0.6106(4) 0.0411(12) Uani 0.820(8) 1 d . . P A 1
H29 H -0.078973 0.319163 0.588001 0.049 Uiso 0.820(8) 1 calc R U P A 1
C54 C 0.014(4) 0.404(2) 0.664(2) 0.029(8) Uani 0.180(8) 1 d . U P A 2
C53 C 0.025(2) 0.497(2) 0.6785(17) 0.037(6) Uani 0.180(8) 1 d . U P A 2
H53 H 0.079598 0.545932 0.728287 0.045 Uiso 0.180(8) 1 calc R U P A 2
C52 C -0.043(2) 0.5267(19) 0.6225(16) 0.024(6) Uani 0.180(8) 1 d . U P A 2
C51 C -0.030(2) 0.6282(16) 0.6474(13) 0.044(6) Uani 0.180(8) 1 d . U P A 2
H51 H 0.028705 0.676513 0.696224 0.053 Uiso 0.180(8) 1 calc R U P A 2
C50 C -0.105(3) 0.651(2) 0.5970(17) 0.057(7) Uani 0.180(8) 1 d . U P A 2
H50 H -0.099570 0.716420 0.610945 0.069 Uiso 0.180(8) 1 calc R U P A 2
C49 C -0.183(5) 0.583(3) 0.531(3) 0.082(13) Uani 0.180(8) 1 d . U P A 2
H49 H -0.233385 0.602521 0.499058 0.098 Uiso 0.180(8) 1 calc R U P A 2
C58 C -0.203(3) 0.482(2) 0.4987(17) 0.048(6) Uani 0.180(8) 1 d . U P A 2
H58 H -0.260089 0.438125 0.447893 0.058 Uiso 0.180(8) 1 calc R U P A 2
C57 C -0.128(3) 0.449(2) 0.550(2) 0.036(9) Uani 0.180(8) 1 d . U P A 2
C56 C -0.136(2) 0.3561(19) 0.5320(15) 0.045(6) Uani 0.180(8) 1 d . U P A 2
H56 H -0.185097 0.307389 0.480049 0.054 Uiso 0.180(8) 1 calc R U P A 2
C55 C -0.077(2) 0.332(2) 0.5859(14) 0.039(6) Uani 0.180(8) 1 d . U P A 2
H55 H -0.095056 0.265352 0.573937 0.047 Uiso 0.180(8) 1 calc R U P A 2
Cl1 Cl 0.3715(2) 0.23140(15) 0.38675(15) 0.1248(7) Uani 1 1 d . U . B 1
O3 O 0.3705(6) 0.3028(3) 0.3597(3) 0.1292(18) Uani 1 1 d D U . B 1
O4 O 0.4593(7) 0.1872(5) 0.3534(4) 0.178(3) Uani 1 1 d D U . B 1
O1 O 0.3864(12) 0.2658(6) 0.4737(5) 0.279(5) Uani 1 1 d D U . B 1
O2 O 0.2453(8) 0.1567(7) 0.3540(8) 0.298(6) Uani 1 1 d D U . B 1

loop_
_atom_site_aniso_label
_atom_site_aniso_U_11
_atom_site_aniso_U_22
_atom_site_aniso_U_33
_atom_site_aniso_U_23
_atom_site_aniso_U_13
_atom_site_aniso_U_12
Fe1 0.0333(3) 0.0274(3) 0.0296(3) 0.0116(2) 0.00703(19) 0.0108(2)
Fe2 0.0311(3) 0.0292(3) 0.0297(3) 0.0118(2) 0.00790(19) 0.0130(2)
N1 0.0415(16) 0.0292(15) 0.0362(15) 0.0118(13) 0.0071(12) 0.0155(12)
N2 0.0327(15) 0.0321(14) 0.0364(15) 0.0119(12) 0.0079(12) 0.0136(12)
N3 0.0439(17) 0.0440(17) 0.0383(16) 0.0179(14) 0.0098(14) 0.0128(14)
N4 0.0425(16) 0.0296(14) 0.0384(16) 0.0159(12) 0.0092(12) 0.0146(12)
N5 0.0469(18) 0.0335(15) 0.0351(15) 0.0144(12) 0.0060(13) 0.0180(13)
N6 0.0537(19) 0.0318(15) 0.0364(16) 0.0146(13) 0.0124(14) 0.0104(13)
N7 0.0378(15) 0.0341(14) 0.0335(14) 0.0103(12) 0.0117(12) 0.0153(12)
N8 0.0346(15) 0.0413(15) 0.0342(14) 0.0193(12) 0.0118(12) 0.0174(13)
N9 0.0390(16) 0.0399(15) 0.0291(14) 0.0136(12) 0.0088(12) 0.0180(13)
N10 0.0304(14) 0.0311(14) 0.0326(14) 0.0129(11) 0.0097(11) 0.0109(11)
N11 0.0585(19) 0.0318(15) 0.0411(16) 0.0175(13) 0.0088(14) 0.0169(14)
N12 0.064(2) 0.0395(16) 0.0376(16) 0.0164(13) 0.0013(14) 0.0243(15)
N13 0.074(2) 0.0376(16) 0.0373(16) 0.0191(14) 0.0175(15) 0.0122(15)
C1 0.0332(18) 0.0386(19) 0.0328(17) 0.0194(15) 0.0084(13) 0.0151(14)
C2 0.0330(18) 0.0254(15) 0.0355(17) 0.0110(13) 0.0124(14) 0.0120(13)
C3 0.0367(18) 0.0293(16) 0.0328(17) 0.0105(14) 0.0023(14) 0.0138(14)
C4 0.041(2) 0.0353(18) 0.0326(18) 0.0092(15) 0.0058(14) 0.0123(15)
C5 0.054(2) 0.0330(19) 0.044(2) 0.0050(16) 0.0051(17) 0.0154(17)
C6 0.060(2) 0.0279(18) 0.055(2) 0.0143(17) 0.0085(19) 0.0145(17)
C7 0.038(2) 0.0412(19) 0.0394(19) 0.0067(16) -0.0003(15) 0.0116(16)
C8 0.056(3) 0.065(3) 0.051(2) 0.010(2) -0.0102(19) 0.027(2)
C9 0.078(3) 0.061(3) 0.043(2) 0.015(2) -0.008(2) 0.039(2)
C10 0.062(3) 0.044(2) 0.062(3) 0.016(2) 0.034(2) 0.0128(19)
C11 0.103(4) 0.057(3) 0.082(3) 0.029(3) 0.064(3) 0.018(3)
C12 0.107(4) 0.048(2) 0.054(3) 0.025(2) 0.034(3) 0.006(3)
C13 0.0339(18) 0.0361(18) 0.0367(18) 0.0143(15) 0.0078(14) 0.0139(14)
C14 0.0330(19) 0.047(2) 0.048(2) 0.0195(17) 0.0115(15) 0.0142(16)
C15 0.040(2) 0.060(2) 0.063(2) 0.038(2) 0.0239(18) 0.0171(18)
C16 0.043(2) 0.056(2) 0.056(2) 0.037(2) 0.0183(17) 0.0177(18)
C17 0.0362(18) 0.0400(18) 0.0364(18) 0.0198(15) 0.0120(14) 0.0168(15)
C18 0.0372(19) 0.0454(19) 0.0406(19) 0.0258(16) 0.0146(15) 0.0186(16)
C19 0.0347(18) 0.054(2) 0.0406(19) 0.0262(17) 0.0128(15) 0.0204(16)
C30 0.042(2) 0.055(2) 0.0281(17) 0.0187(16) 0.0083(14) 0.0172(17)
C31 0.041(2) 0.045(2) 0.0322(17) 0.0097(15) 0.0099(15) 0.0149(16)
C32 0.0354(18) 0.0440(19) 0.0328(17) 0.0125(15) 0.0088(14) 0.0192(15)
C33 0.042(2) 0.060(2) 0.043(2) 0.0247(18) 0.0176(16) 0.0240(18)
C34 0.044(2) 0.058(2) 0.070(3) 0.038(2) 0.0233(19) 0.0205(19)
C35 0.045(2) 0.042(2) 0.062(2) 0.0258(18) 0.0199(18) 0.0179(17)
C36 0.043(2) 0.0405(19) 0.0404(19) 0.0184(16) 0.0134(15) 0.0212(16)
C37 0.050(2) 0.0365(19) 0.047(2) 0.0169(16) 0.0210(17) 0.0185(16)
C38 0.041(2) 0.0409(19) 0.0362(18) 0.0100(15) 0.0153(15) 0.0179(16)
C39 0.0363(19) 0.0443(19) 0.0358(19) 0.0119(15) 0.0127(15) 0.0121(16)
C40 0.043(2) 0.048(2) 0.0332(18) 0.0153(16) 0.0109(15) 0.0193(17)
C41 0.048(2) 0.044(2) 0.042(2) 0.0194(16) 0.0166(16) 0.0213(17)
C42 0.0345(19) 0.047(2) 0.0341(18) 0.0131(15) 0.0142(14) 0.0079(16)
C43 0.047(2) 0.049(2) 0.045(2) 0.0147(17) 0.0180(17) 0.0175(18)
C44 0.047(2) 0.043(2) 0.040(2) 0.0022(16) 0.0148(17) 0.0072(17)
C45 0.050(2) 0.055(2) 0.039(2) 0.0086(18) 0.0139(17) 0.0108(19)
C46 0.056(2) 0.054(2) 0.042(2) 0.0168(18) 0.0125(18) 0.0190(19)
C47 0.040(2) 0.045(2) 0.0403(19) 0.0172(16) 0.0156(15) 0.0145(16)
C48 0.046(2) 0.049(2) 0.048(2) 0.0243(18) 0.0170(17) 0.0206(17)
B1 0.079(3) 0.038(2) 0.042(2) 0.0228(19) 0.007(2) 0.018(2)
C20 0.034(3) 0.048(5) 0.037(4) 0.022(4) 0.014(3) 0.021(4)
C21 0.046(3) 0.051(3) 0.039(3) 0.021(3) 0.011(2) 0.025(3)
C22 0.051(3) 0.062(3) 0.050(3) 0.030(3) 0.021(3) 0.030(3)
C23 0.039(4) 0.082(5) 0.046(4) 0.041(4) 0.020(3) 0.032(3)
C24 0.056(4) 0.101(6) 0.058(4) 0.058(4) 0.027(3) 0.039(4)
C25 0.063(4) 0.116(7) 0.067(4) 0.070(5) 0.031(4) 0.053(5)
C26 0.056(4) 0.121(6) 0.049(3) 0.049(4) 0.013(3) 0.035(4)
C27 0.046(3) 0.087(4) 0.044(3) 0.034(3) 0.008(2) 0.018(3)
C28 0.033(3) 0.077(6) 0.038(3) 0.034(4) 0.012(2) 0.022(3)
C29 0.032(3) 0.051(4) 0.041(3) 0.020(3) 0.012(2) 0.013(2)
C54 0.027(10) 0.027(12) 0.030(12) 0.008(8) 0.013(8) 0.006(8)
C53 0.035(9) 0.032(10) 0.037(9) 0.001(7) 0.013(7) 0.014(7)
C52 0.018(9) 0.031(10) 0.022(10) 0.006(7) 0.001(7) 0.011(7)
C51 0.050(9) 0.048(9) 0.050(9) 0.026(7) 0.018(7) 0.026(7)
C50 0.062(10) 0.059(10) 0.063(10) 0.031(8) 0.022(8) 0.029(8)
C49 0.080(16) 0.085(16) 0.081(16) 0.037(10) 0.021(10) 0.025(10)
C58 0.051(10) 0.049(10) 0.045(10) 0.021(8) 0.015(8) 0.013(8)
C57 0.035(11) 0.043(12) 0.035(12) 0.014(8) 0.007(8) 0.020(8)
C56 0.043(9) 0.047(9) 0.047(9) 0.018(7) 0.009(7) 0.017(7)
C55 0.034(9) 0.049(9) 0.036(9) 0.015(7) 0.001(6) 0.017(8)
Cl1 0.1418(16) 0.1223(14) 0.183(2) 0.1155(15) 0.0783(15) 0.0682(13)
O3 0.184(5) 0.117(3) 0.163(4) 0.108(3) 0.085(4) 0.081(3)
O4 0.236(7) 0.185(6) 0.172(5) 0.071(5) 0.042(5) 0.154(6)
O1 0.570(15) 0.213(7) 0.159(6) 0.140(6) 0.195(8) 0.170(9)
O2 0.180(7) 0.247(9) 0.492(15) 0.249(10) 0.004(9) -0.012(6)

loop_
_atom_type_symbol
_atom_type_description
_atom_type_scat_dispersion_real
_atom_type_scat_dispersion_imag
_atom_type_scat_source
C C 0.0137 0.0067 'International Tables Vol C Tables 4.2.6.8 and 6.1.1.4'
H H 0.0000 0.0000 'International Tables Vol C Tables 4.2.6.8 and 6.1.1.4'
B B 0.0070 0.0029 'International Tables Vol C Tables 4.2.6.8 and 6.1.1.4'
Cl Cl 0.3281 0.5435 'International Tables Vol C Tables 4.2.6.8 and 6.1.1.4'
Fe Fe -0.2673 2.5550 'International Tables Vol C Tables 4.2.6.8 and 6.1.1.4'
N N 0.0241 0.0134 'International Tables Vol C Tables 4.2.6.8 and 6.1.1.4'
O O 0.0389 0.0241 'International Tables Vol C Tables 4.2.6.8 and 6.1.1.4'

loop_
_geom_angle_atom_site_label_1
_geom_angle_atom_site_label_2
_geom_angle_atom_site_label_3
_geom_angle
_geom_angle_site_symmetry_1
_geom_angle_site_symmetry_3
_geom_angle_publ_flag
N4 Fe1 N5 87.49(11) . . ?
N6 Fe1 N4 87.30(11) . . ?
N6 Fe1 N5 88.50(12) . . ?
C1 Fe1 N4 176.40(12) . . ?
C1 Fe1 N5 91.64(12) . . ?
C1 Fe1 N6 89.18(12) . . ?
C1 Fe1 C3 91.92(13) . . ?
C2 Fe1 N4 90.75(12) . . ?
C2 Fe1 N5 176.72(12) . . ?
C2 Fe1 N6 94.19(13) . . ?
C2 Fe1 C1 90.29(13) . . ?
C2 Fe1 C3 88.33(13) . . ?
C3 Fe1 N4 91.56(12) . . ?
C3 Fe1 N5 88.95(12) . . ?
C3 Fe1 N6 177.25(13) . . ?
N1 Fe2 N2 96.86(11) 2_667 . ?
N1 Fe2 N7 165.26(11) 2_667 . ?
N1 Fe2 N8 90.40(10) 2_667 . ?
N1 Fe2 N9 93.70(11) 2_667 . ?
N1 Fe2 N10 95.94(11) 2_667 . ?
N2 Fe2 N7 94.36(10) . . ?
N2 Fe2 N8 166.31(10) . . ?
N2 Fe2 N9 93.04(10) . . ?
N2 Fe2 N10 91.22(10) . . ?
N7 Fe2 N8 80.65(10) . . ?
N9 Fe2 N7 76.15(10) . . ?
N9 Fe2 N8 98.07(10) . . ?
N9 Fe2 N10 168.92(10) . . ?
N10 Fe2 N7 93.33(10) . . ?
N10 Fe2 N8 76.45(10) . . ?
C1 N1 Fe2 167.1(3) . 2_667 ?
C2 N2 Fe2 164.7(3) . . ?
N11 N4 Fe1 119.8(2) . . ?
C4 N4 Fe1 133.2(2) . . ?
C4 N4 N11 107.0(3) . . ?
N12 N5 Fe1 119.2(2) . . ?
C7 N5 Fe1 133.1(2) . . ?
C7 N5 N12 106.8(3) . . ?
N13 N6 Fe1 119.5(2) . . ?
C10 N6 Fe1 133.1(3) . . ?
C10 N6 N13 107.2(3) . . ?
C31 N7 Fe2 105.20(19) . . ?
C31 N7 C37 110.3(3) . . ?
C31 N7 C38 112.3(3) . . ?
C37 N7 Fe2 104.48(19) . . ?
C37 N7 C38 109.5(3) . . ?
C38 N7 Fe2 114.7(2) . . ?
C18 N8 Fe2 104.73(19) . . ?
C18 N8 C19 109.7(2) . . ?
C18 N8 C30 110.4(2) . . ?
C19 N8 Fe2 114.04(19) . . ?
C30 N8 Fe2 106.80(19) . . ?
C30 N8 C19 111.0(3) . . ?
C32 N9 Fe2 126.4(2) . . ?
C32 N9 C36 118.2(3) . . ?
C36 N9 Fe2 115.1(2) . . ?
C13 N10 Fe2 126.3(2) . . ?
C13 N10 C17 118.5(3) . . ?
C17 N10 Fe2 115.1(2) . . ?
N4 N11 B1 118.5(3) . . ?
C6 N11 N4 109.2(3) . . ?
C6 N11 B1 132.1(3) . . ?
N5 N12 B1 118.4(3) . . ?
C9 N12 N5 108.5(3) . . ?
C9 N12 B1 132.9(3) . . ?
N6 N13 B1 119.1(3) . . ?
C12 N13 N6 108.9(4) . . ?
C12 N13 B1 132.0(4) . . ?
N1 C1 Fe1 174.2(3) . . ?
N2 C2 Fe1 176.5(3) . . ?
N3 C3 Fe1 178.9(3) . . ?
N4 C4 H4 125.0 . . ?
N4 C4 C5 110.1(3) . . ?
C5 C4 H4 125.0 . . ?
C4 C5 H5 127.7 . . ?
C6 C5 C4 104.6(3) . . ?
C6 C5 H5 127.7 . . ?
N11 C6 C5 109.1(3) . . ?
N11 C6 H6 125.4 . . ?
C5 C6 H6 125.4 . . ?
N5 C7 H7 124.9 . . ?
N5 C7 C8 110.1(4) . . ?
C8 C7 H7 124.9 . . ?
C7 C8 H8 127.1 . . ?
C9 C8 C7 105.8(4) . . ?
C9 C8 H8 127.1 . . ?
N12 C9 H9 125.6 . . ?
C8 C9 N12 108.8(4) . . ?
C8 C9 H9 125.6 . . ?
N6 C10 H10 125.1 . . ?
N6 C10 C11 109.8(4) . . ?
C11 C10 H10 125.1 . . ?
C10 C11 H11 127.4 . . ?
C12 C11 C10 105.3(4) . . ?
C12 C11 H11 127.4 . . ?
N13 C12 C11 108.9(4) . . ?
N13 C12 H12 125.6 . . ?
C11 C12 H12 125.6 . . ?
N10 C13 H13 118.9 . . ?
N10 C13 C14 122.2(3) . . ?
C14 C13 H13 118.9 . . ?
C13 C14 H14 120.6 . . ?
C15 C14 C13 118.8(3) . . ?
C15 C14 H14 120.6 . . ?
C14 C15 H15 120.4 . . ?
C16 C15 C14 119.2(3) . . ?
C16 C15 H15 120.4 . . ?
C15 C16 H16 120.4 . . ?
C15 C16 C17 119.3(3) . . ?
C17 C16 H16 120.4 . . ?
N10 C17 C16 122.0(3) . . ?
N10 C17 C18 115.4(3) . . ?
C16 C17 C18 122.5(3) . . ?
N8 C18 C17 110.1(3) . . ?
N8 C18 H18A 109.6 . . ?
N8 C18 H18B 109.6 . . ?
C17 C18 H18A 109.6 . . ?
C17 C18 H18B 109.6 . . ?
H18A C18 H18B 108.2 . . ?
N8 C19 H19A 108.5 . . ?
N8 C19 H19B 108.5 . . ?
N8 C19 H19C 109.1 . . ?
N8 C19 H19D 109.1 . . ?
N8 C19 C20 115.1(4) . . ?
H19A C19 H19B 107.5 . . ?
H19C C19 H19D 107.8 . . ?
C20 C19 H19A 108.5 . . ?
C20 C19 H19B 108.5 . . ?
C54 C19 N8 112.7(14) . . ?
C54 C19 H19C 109.1 . . ?
C54 C19 H19D 109.1 . . ?
N8 C30 H30A 109.6 . . ?
N8 C30 H30B 109.6 . . ?
N8 C30 C31 110.1(3) . . ?
H30A C30 H30B 108.2 . . ?
C31 C30 H30A 109.6 . . ?
C31 C30 H30B 109.6 . . ?
N7 C31 C30 110.4(3) . . ?
N7 C31 H31A 109.6 . . ?
N7 C31 H31B 109.6 . . ?
C30 C31 H31A 109.6 . . ?
C30 C31 H31B 109.6 . . ?
H31A C31 H31B 108.1 . . ?
N9 C32 H32 119.0 . . ?
N9 C32 C33 122.1(3) . . ?
C33 C32 H32 119.0 . . ?
C32 C33 H33 120.4 . . ?
C34 C33 C32 119.2(3) . . ?
C34 C33 H33 120.4 . . ?
C33 C34 H34 120.5 . . ?
C33 C34 C35 119.0(4) . . ?
C35 C34 H34 120.5 . . ?
C34 C35 H35 120.6 . . ?
C36 C35 C34 118.8(3) . . ?
C36 C35 H35 120.6 . . ?
N9 C36 C35 122.6(3) . . ?
N9 C36 C37 116.0(3) . . ?
C35 C36 C37 121.3(3) . . ?
N7 C37 C36 110.8(3) . . ?
N7 C37 H37A 109.5 . . ?
N7 C37 H37B 109.5 . . ?
C36 C37 H37A 109.5 . . ?
C36 C37 H37B 109.5 . . ?
H37A C37 H37B 108.1 . . ?
N7 C38 H38A 108.3 . . ?
N7 C38 H38B 108.3 . . ?
N7 C38 C39 116.1(3) . . ?
H38A C38 H38B 107.4 . . ?
C39 C38 H38A 108.3 . . ?
C39 C38 H38B 108.3 . . ?
C40 C39 C38 119.9(3) . . ?
C48 C39 C38 121.2(3) . . ?
C48 C39 C40 118.8(3) . . ?
C39 C40 H40 119.2 . . ?
C41 C40 C39 121.5(3) . . ?
C41 C40 H40 119.2 . . ?
C40 C41 H41 120.1 . . ?
C40 C41 C42 119.8(3) . . ?
C42 C41 H41 120.1 . . ?
C41 C42 C43 121.3(3) . . ?
C41 C42 C47 120.5(3) . . ?
C47 C42 C43 118.2(3) . . ?
C42 C43 H43 120.3 . . ?
C44 C43 C42 119.4(4) . . ?
C44 C43 H43 120.3 . . ?
C43 C44 H44 119.8 . . ?
C43 C44 C45 120.4(3) . . ?
C45 C44 H44 119.8 . . ?
C44 C45 H45 119.3 . . ?
C46 C45 C44 121.3(4) . . ?
C46 C45 H45 119.3 . . ?
C45 C46 H46 120.0 . . ?
C45 C46 C47 120.0(4) . . ?
C47 C46 H46 120.0 . . ?
C42 C47 C48 117.4(3) . . ?
C46 C47 C42 120.7(3) . . ?
C46 C47 C48 121.9(3) . . ?
C39 C48 C47 121.8(3) . . ?
C39 C48 H48 119.1 . . ?
C47 C48 H48 119.1 . . ?
N11 B1 H1 111.5 . . ?
N12 B1 N11 106.2(3) . . ?
N12 B1 H1 111.5 . . ?
N13 B1 N11 107.5(3) . . ?
N13 B1 N12 108.3(3) . . ?
N13 B1 H1 111.5 . . ?
C21 C20 C19 121.6(6) . . ?
C29 C20 C19 120.0(7) . . ?
C29 C20 C21 118.4(6) . . ?
C20 C21 H21 119.0 . . ?
C22 C21 C20 121.9(6) . . ?
C22 C21 H21 119.0 . . ?
C21 C22 H22 119.8 . . ?
C21 C22 C23 120.5(6) . . ?
C23 C22 H22 119.8 . . ?
C22 C23 C24 120.3(7) . . ?
C28 C23 C22 117.9(7) . . ?
C28 C23 C24 121.7(8) . . ?
C23 C24 H24 120.1 . . ?
C25 C24 C23 119.7(8) . . ?
C25 C24 H24 120.1 . . ?
C24 C25 H25 120.0 . . ?
C24 C25 C26 120.0(6) . . ?
C26 C25 H25 120.0 . . ?
C25 C26 H26 119.9 . . ?
C27 C26 C25 120.3(6) . . ?
C27 C26 H26 119.9 . . ?
C26 C27 H27 119.9 . . ?
C26 C27 C28 120.3(7) . . ?
C28 C27 H27 119.9 . . ?
C23 C28 C27 118.0(7) . . ?
C23 C28 C29 119.9(7) . . ?
C27 C28 C29 122.0(7) . . ?
C20 C29 C28 121.4(6) . . ?
C20 C29 H29 119.3 . . ?
C28 C29 H29 119.3 . . ?
C19 C54 C55 130(2) . . ?
C53 C54 C19 116(3) . . ?
C53 C54 C55 114(3) . . ?
C54 C53 H53 117.6 . . ?
C54 C53 C52 125(3) . . ?
C52 C53 H53 117.6 . . ?
C51 C52 C53 120(2) . . ?
C57 C52 C53 115(2) . . ?
C57 C52 C51 125(3) . . ?
C52 C51 H51 121.2 . . ?
C50 C51 C52 118(2) . . ?
C50 C51 H51 121.2 . . ?
C51 C50 H50 120.5 . . ?
C49 C50 C51 119(4) . . ?
C49 C50 H50 120.5 . . ?
C50 C49 H49 115.6 . . ?
C50 C49 C58 129(5) . . ?
C58 C49 H49 115.6 . . ?
C49 C58 H58 121.9 . . ?
C49 C58 C57 116(3) . . ?
C57 C58 H58 121.9 . . ?
C52 C57 C58 113(3) . . ?
C56 C57 C52 122(3) . . ?
C56 C57 C58 125(3) . . ?
C57 C56 H56 119.4 . . ?
C55 C56 C57 121(3) . . ?
C55 C56 H56 119.4 . . ?
C54 C55 H55 118.5 . . ?
C56 C55 C54 123(3) . . ?
C56 C55 H55 118.5 . . ?
O3 Cl1 O4 111.1(4) . . ?
O3 Cl1 O1 111.2(4) . . ?
O3 Cl1 O2 107.7(5) . . ?
O4 Cl1 O1 114.6(6) . . ?
O4 Cl1 O2 105.6(6) . . ?
O1 Cl1 O2 106.1(6) . . ?

loop_
_geom_bond_atom_site_label_1
_geom_bond_atom_site_label_2
_geom_bond_distance
_geom_bond_site_symmetry_2
_geom_bond_publ_flag
Fe1 N4 2.002(3) . ?
Fe1 N5 2.007(3) . ?
Fe1 N6 1.994(3) . ?
Fe1 C1 1.876(3) . ?
Fe1 C2 1.867(3) . ?
Fe1 C3 1.929(4) . ?
Fe2 N1 2.022(3) 2_667 ?
Fe2 N2 2.024(3) . ?
Fe2 N7 2.240(3) . ?
Fe2 N8 2.246(3) . ?
Fe2 N9 2.150(3) . ?
Fe2 N10 2.164(3) . ?
N1 C1 1.155(4) . ?
N2 C2 1.160(4) . ?
N3 C3 1.154(4) . ?
N4 N11 1.350(4) . ?
N4 C4 1.331(4) . ?
N5 N12 1.368(4) . ?
N5 C7 1.332(5) . ?
N6 N13 1.355(4) . ?
N6 C10 1.339(5) . ?
N7 C31 1.486(4) . ?
N7 C37 1.487(4) . ?
N7 C38 1.504(4) . ?
N8 C18 1.470(4) . ?
N8 C19 1.513(4) . ?
N8 C30 1.495(4) . ?
N9 C32 1.345(4) . ?
N9 C36 1.347(4) . ?
N10 C13 1.345(4) . ?
N10 C17 1.345(4) . ?
N11 C6 1.348(5) . ?
N11 B1 1.547(5) . ?
N12 C9 1.358(5) . ?
N12 B1 1.538(6) . ?
N13 C12 1.353(5) . ?
N13 B1 1.531(6) . ?
C4 H4 0.9500 . ?
C4 C5 1.399(5) . ?
C5 H5 0.9500 . ?
C5 C6 1.359(6) . ?
C6 H6 0.9500 . ?
C7 H7 0.9500 . ?
C7 C8 1.384(5) . ?
C8 H8 0.9500 . ?
C8 C9 1.355(7) . ?
C9 H9 0.9500 . ?
C10 H10 0.9500 . ?
C10 C11 1.389(6) . ?
C11 H11 0.9500 . ?
C11 C12 1.365(7) . ?
C12 H12 0.9500 . ?
C13 H13 0.9500 . ?
C13 C14 1.385(5) . ?
C14 H14 0.9500 . ?
C14 C15 1.381(5) . ?
C15 H15 0.9500 . ?
C15 C16 1.377(5) . ?
C16 H16 0.9500 . ?
C16 C17 1.381(5) . ?
C17 C18 1.508(5) . ?
C18 H18A 0.9900 . ?
C18 H18B 0.9900 . ?
C19 H19A 0.9900 . ?
C19 H19B 0.9900 . ?
C19 H19C 0.9900 . ?
C19 H19D 0.9900 . ?
C19 C20 1.525(8) . ?
C19 C54 1.47(4) . ?
C30 H30A 0.9900 . ?
C30 H30B 0.9900 . ?
C30 C31 1.514(5) . ?
C31 H31A 0.9900 . ?
C31 H31B 0.9900 . ?
C32 H32 0.9500 . ?
C32 C33 1.385(5) . ?
C33 H33 0.9500 . ?
C33 C34 1.367(5) . ?
C34 H34 0.9500 . ?
C34 C35 1.394(5) . ?
C35 H35 0.9500 . ?
C35 C36 1.367(5) . ?
C36 C37 1.506(5) . ?
C37 H37A 0.9900 . ?
C37 H37B 0.9900 . ?
C38 H38A 0.9900 . ?
C38 H38B 0.9900 . ?
C38 C39 1.514(5) . ?
C39 C40 1.423(5) . ?
C39 C48 1.356(5) . ?
C40 H40 0.9500 . ?
C40 C41 1.361(5) . ?
C41 H41 0.9500 . ?
C41 C42 1.408(5) . ?
C42 C43 1.457(5) . ?
C42 C47 1.410(5) . ?
C43 H43 0.9500 . ?
C43 C44 1.357(6) . ?
C44 H44 0.9500 . ?
C44 C45 1.414(6) . ?
C45 H45 0.9500 . ?
C45 C46 1.363(5) . ?
C46 H46 0.9500 . ?
C46 C47 1.386(5) . ?
C47 C48 1.438(5) . ?
C48 H48 0.9500 . ?
B1 H1 1.0000 . ?
C20 C21 1.412(10) . ?
C20 C29 1.353(10) . ?
C21 H21 0.9500 . ?
C21 C22 1.367(7) . ?
C22 H22 0.9500 . ?
C22 C23 1.419(9) . ?
C23 C24 1.419(9) . ?
C23 C28 1.403(11) . ?
C24 H24 0.9500 . ?
C24 C25 1.330(11) . ?
C25 H25 0.9500 . ?
C25 C26 1.463(12) . ?
C26 H26 0.9500 . ?
C26 C27 1.362(8) . ?
C27 H27 0.9500 . ?
C27 C28 1.420(9) . ?
C28 C29 1.429(9) . ?
C29 H29 0.9500 . ?
C54 C53 1.36(4) . ?
C54 C55 1.49(4) . ?
C53 H53 0.9500 . ?
C53 C52 1.49(4) . ?
C52 C51 1.46(3) . ?
C52 C57 1.43(4) . ?
C51 H51 0.9500 . ?
C51 C50 1.39(3) . ?
C50 H50 0.9500 . ?
C50 C49 1.30(5) . ?
C49 H49 0.9500 . ?
C49 C58 1.43(5) . ?
C58 H58 0.9500 . ?
C58 C57 1.51(4) . ?
C57 C56 1.36(4) . ?
C56 H56 0.9500 . ?
C56 C55 1.35(3) . ?
C55 H55 0.9500 . ?
Cl1 O3 1.382(4) . ?
Cl1 O4 1.387(6) . ?
Cl1 O1 1.404(7) . ?
Cl1 O2 1.456(8) . ?

loop_
_geom_torsion_atom_site_label_1
_geom_torsion_atom_site_label_2
_geom_torsion_atom_site_label_3
_geom_torsion_atom_site_label_4
_geom_torsion
_geom_torsion_site_symmetry_1
_geom_torsion_site_symmetry_2
_geom_torsion_site_symmetry_3
_geom_torsion_site_symmetry_4
_geom_torsion_publ_flag
Fe1 N4 N11 C6 180.0(2) . . . . ?
Fe1 N4 N11 B1 -3.7(4) . . . . ?
Fe1 N4 C4 C5 -179.7(3) . . . . ?
Fe1 N5 N12 C9 169.5(2) . . . . ?
Fe1 N5 N12 B1 -6.0(4) . . . . ?
Fe1 N5 C7 C8 -168.0(3) . . . . ?
Fe1 N6 N13 C12 175.4(3) . . . . ?
Fe1 N6 N13 B1 -6.2(4) . . . . ?
Fe1 N6 C10 C11 -174.3(3) . . . . ?
Fe2 N7 C31 C30 46.4(3) . . . . ?
Fe2 N7 C37 C36 43.1(3) . . . . ?
Fe2 N7 C38 C39 168.2(2) . . . . ?
Fe2 N8 C18 C17 45.5(3) . . . . ?
Fe2 N8 C19 C20 163.3(4) . . . . ?
Fe2 N8 C19 C54 -175.3(12) . . . . ?
Fe2 N8 C30 C31 38.7(3) . . . . ?
Fe2 N9 C32 C33 -173.3(2) . . . . ?
Fe2 N9 C36 C35 174.6(3) . . . . ?
Fe2 N9 C36 C37 -3.5(4) . . . . ?
Fe2 N10 C13 C14 174.4(2) . . . . ?
Fe2 N10 C17 C16 -173.6(3) . . . . ?
Fe2 N10 C17 C18 8.1(4) . . . . ?
N4 N11 C6 C5 -0.2(4) . . . . ?
N4 N11 B1 N12 -56.5(4) . . . . ?
N4 N11 B1 N13 59.2(4) . . . . ?
N4 C4 C5 C6 -0.4(4) . . . . ?
N5 N12 C9 C8 1.1(4) . . . . ?
N5 N12 B1 N11 62.1(4) . . . . ?
N5 N12 B1 N13 -53.1(4) . . . . ?
N5 C7 C8 C9 -0.3(5) . . . . ?
N6 N13 C12 C11 -0.1(5) . . . . ?
N6 N13 B1 N11 -53.4(4) . . . . ?
N6 N13 B1 N12 60.9(4) . . . . ?
N6 C10 C11 C12 -0.5(6) . . . . ?
N7 C38 C39 C40 -97.5(4) . . . . ?
N7 C38 C39 C48 85.8(4) . . . . ?
N8 C19 C20 C21 -84.9(7) . . . . ?
N8 C19 C20 C29 95.9(6) . . . . ?
N8 C19 C54 C53 -99(3) . . . . ?
N8 C19 C54 C55 89(3) . . . . ?
N8 C30 C31 N7 -59.9(3) . . . . ?
N9 C32 C33 C34 -0.3(5) . . . . ?
N9 C36 C37 N7 -28.6(4) . . . . ?
N10 C13 C14 C15 -0.5(5) . . . . ?
N10 C17 C18 N8 -37.9(4) . . . . ?
N11 N4 C4 C5 0.3(4) . . . . ?
N12 N5 C7 C8 1.0(4) . . . . ?
N13 N6 C10 C11 0.4(5) . . . . ?
C4 N4 N11 C6 -0.1(4) . . . . ?
C4 N4 N11 B1 176.3(3) . . . . ?
C4 C5 C6 N11 0.4(4) . . . . ?
C6 N11 B1 N12 118.9(4) . . . . ?
C6 N11 B1 N13 -125.4(4) . . . . ?
C7 N5 N12 C9 -1.3(4) . . . . ?
C7 N5 N12 B1 -176.8(3) . . . . ?
C7 C8 C9 N12 -0.5(5) . . . . ?
C9 N12 B1 N11 -112.1(4) . . . . ?
C9 N12 B1 N13 132.7(4) . . . . ?
C10 N6 N13 C12 -0.2(4) . . . . ?
C10 N6 N13 B1 178.2(3) . . . . ?
C10 C11 C12 N13 0.4(6) . . . . ?
C12 N13 B1 N11 124.5(4) . . . . ?
C12 N13 B1 N12 -121.2(5) . . . . ?
C13 N10 C17 C16 2.2(5) . . . . ?
C13 N10 C17 C18 -176.1(3) . . . . ?
C13 C14 C15 C16 0.7(6) . . . . ?
C14 C15 C16 C17 0.5(6) . . . . ?
C15 C16 C17 N10 -2.0(6) . . . . ?
C15 C16 C17 C18 176.2(4) . . . . ?
C16 C17 C18 N8 143.8(3) . . . . ?
C17 N10 C13 C14 -1.0(5) . . . . ?
C18 N8 C19 C20 46.2(5) . . . . ?
C18 N8 C19 C54 67.6(12) . . . . ?
C18 N8 C30 C31 152.0(3) . . . . ?
C19 N8 C18 C17 168.3(3) . . . . ?
C19 N8 C30 C31 -86.2(3) . . . . ?
C19 C20 C21 C22 -178.2(5) . . . . ?
C19 C20 C29 C28 176.9(5) . . . . ?
C19 C54 C53 C52 -176(2) . . . . ?
C19 C54 C55 C56 177(2) . . . . ?
C30 N8 C18 C17 -69.1(3) . . . . ?
C30 N8 C19 C20 -76.1(5) . . . . ?
C30 N8 C19 C54 -54.7(12) . . . . ?
C31 N7 C37 C36 -69.5(4) . . . . ?
C31 N7 C38 C39 -71.7(4) . . . . ?
C32 N9 C36 C35 -0.2(5) . . . . ?
C32 N9 C36 C37 -178.3(3) . . . . ?
C32 C33 C34 C35 -0.9(6) . . . . ?
C33 C34 C35 C36 1.6(6) . . . . ?
C34 C35 C36 N9 -1.1(6) . . . . ?
C34 C35 C36 C37 177.0(4) . . . . ?
C35 C36 C37 N7 153.3(3) . . . . ?
C36 N9 C32 C33 0.9(5) . . . . ?
C37 N7 C31 C30 158.5(3) . . . . ?
C37 N7 C38 C39 51.2(4) . . . . ?
C38 N7 C31 C30 -79.0(3) . . . . ?
C38 N7 C37 C36 166.5(3) . . . . ?
C38 C39 C40 C41 -175.8(3) . . . . ?
C38 C39 C48 C47 178.4(3) . . . . ?
C39 C40 C41 C42 -2.1(5) . . . . ?
C40 C39 C48 C47 1.6(5) . . . . ?
C40 C41 C42 C43 179.6(3) . . . . ?
C40 C41 C42 C47 0.5(5) . . . . ?
C41 C42 C43 C44 179.2(3) . . . . ?
C41 C42 C47 C46 -179.0(3) . . . . ?
C41 C42 C47 C48 1.9(5) . . . . ?
C42 C43 C44 C45 -0.2(5) . . . . ?
C42 C47 C48 C39 -3.0(5) . . . . ?
C43 C42 C47 C46 1.9(5) . . . . ?
C43 C42 C47 C48 -177.2(3) . . . . ?
C43 C44 C45 C46 1.8(6) . . . . ?
C44 C45 C46 C47 -1.6(6) . . . . ?
C45 C46 C47 C42 -0.4(6) . . . . ?
C45 C46 C47 C48 178.7(3) . . . . ?
C46 C47 C48 C39 177.9(4) . . . . ?
C47 C42 C43 C44 -1.7(5) . . . . ?
C48 C39 C40 C41 1.0(5) . . . . ?
B1 N11 C6 C5 -175.9(4) . . . . ?
B1 N12 C9 C8 175.7(4) . . . . ?
B1 N13 C12 C11 -178.2(4) . . . . ?
C20 C21 C22 C23 0.9(8) . . . . ?
C21 C20 C29 C28 -2.3(9) . . . . ?
C21 C22 C23 C24 174.9(5) . . . . ?
C21 C22 C23 C28 -1.6(8) . . . . ?
C22 C23 C24 C25 -174.5(5) . . . . ?
C22 C23 C28 C27 176.0(5) . . . . ?
C22 C23 C28 C29 0.4(9) . . . . ?
C23 C24 C25 C26 -2.4(8) . . . . ?
C23 C28 C29 C20 1.6(9) . . . . ?
C24 C23 C28 C27 -0.4(10) . . . . ?
C24 C23 C28 C29 -176.0(5) . . . . ?
C24 C25 C26 C27 1.7(8) . . . . ?
C25 C26 C27 C28 -0.3(8) . . . . ?
C26 C27 C28 C23 -0.3(9) . . . . ?
C26 C27 C28 C29 175.2(5) . . . . ?
C27 C28 C29 C20 -173.9(6) . . . . ?
C28 C23 C24 C25 1.8(9) . . . . ?
C29 C20 C21 C22 1.1(9) . . . . ?
C54 C53 C52 C51 177(3) . . . . ?
C54 C53 C52 C57 2(4) . . . . ?
C53 C54 C55 C56 5(4) . . . . ?
C53 C52 C51 C50 -174(2) . . . . ?
C53 C52 C57 C58 176(2) . . . . ?
C53 C52 C57 C56 -5(4) . . . . ?
C52 C51 C50 C49 0(4) . . . . ?
C52 C57 C56 C55 8(4) . . . . ?
C51 C52 C57 C58 1(4) . . . . ?
C51 C52 C57 C56 -179(2) . . . . ?
C51 C50 C49 C58 -1(6) . . . . ?
C50 C49 C58 C57 3(6) . . . . ?
C49 C58 C57 C52 -2(4) . . . . ?
C49 C58 C57 C56 178(3) . . . . ?
C58 C57 C56 C55 -172(3) . . . . ?
C57 C52 C51 C50 0(4) . . . . ?
C57 C56 C55 C54 -8(4) . . . . ?
C55 C54 C53 C52 -2(4) . . . . ?

loop_
_platon_squeeze_void_nr
_platon_squeeze_void_average_x
_platon_squeeze_void_average_y
_platon_squeeze_void_average_z
_platon_squeeze_void_volume
_platon_squeeze_void_count_electrons
_platon_squeeze_void_content
1 0.000 0.000 0.000 535 143 '8 CH3OH'
2 0.277 0.424 0.045 10 1 ' '
3 0.500 0.500 0.500 10 1 ' '
4 0.723 0.575 0.955 10 1 ' '

loop_
_smtbx_masks_void_nr
_smtbx_masks_void_average_x
_smtbx_masks_void_average_y
_smtbx_masks_void_average_z
_smtbx_masks_void_volume
_smtbx_masks_void_count_electrons
_smtbx_masks_void_content
1 0.000 0.000 -0.490 543.7 111.9 ?
2 0.500 0.500 0.500 9.0 0.0 ?
